data_2103276
loop_
_publ_author_name
'Farrell, Dorcas M. M.'
'Glidewell, Christopher'
'Low, John N.'
'Skakle, Janet M. S.'
'Zakaria, Choudhury M.'

_publ_section_title
;
 Polymorphs and pseudopolymorphs of
 <i>N</i>,<i>N</i>'-dithiobisphthalimide
;
_journal_issue 2
_journal_name_full 'Acta Crystallographica Section B'
_journal_page_first 289
_journal_page_last 299
_journal_paper_doi 10.1107/S0108768101020006
_journal_volume 58
_journal_year 2002
_chemical_formula_moiety 'C19.652 H12.652 N2 O4.043 S2'
_chemical_formula_sum 'C19.652 H12.652 N2 O4.043 S2'
_chemical_formula_weight 405.63
_chemical_name_systematic
;
 N,N'-Dithiodiphthalimide ethylbenzene/water solvate
;
_space_group_IT_number 14
_symmetry_cell_setting monoclinic
_symmetry_space_group_name_Hall '-P 2ybc'
_symmetry_space_group_name_H-M 'P 1 21/c 1'
_atom_sites_solution_hydrogens geom
_atom_sites_solution_primary direct
_atom_sites_solution_secondary difmap
_cell_angle_alpha 90.00
_cell_angle_beta 92.9510(10)
_cell_angle_gamma 90.00
_cell_formula_units_Z 8
_cell_length_a 13.7600(4)
_cell_length_b 16.4924(4)
_cell_length_c 16.0450(5)
_cell_measurement_reflns_used 8251
_cell_measurement_temperature 120(2)
_cell_measurement_theta_max 27.48
_cell_measurement_theta_min 2.96
_cell_volume 3636.35(18)
_computing_cell_refinement 'DENZO-SMN (Otwinowski & Minor, 1997)'
_computing_data_collection 'Kappa-CCD server software (Nonius, 1997)'
_computing_data_reduction 'DENZO-SMN (Otwinowski & Minor, 1997)'
_computing_molecular_graphics 'PLATON (Spek, 2001)'
_computing_publication_material 'SHELXL-97 (Sheldrick, 1997b) and PRPKAPPA (Ferguson, 1999)'
_computing_structure_refinement 'SHELXL-97 (Sheldrick, 1997b)'
_computing_structure_solution 'SHELXS-97 (Sheldrick, 1997a)'
_diffrn_ambient_temperature 120(2)
_diffrn_measured_fraction_theta_full 0.995
_diffrn_measured_fraction_theta_max 0.989
_diffrn_measurement_device_type Kappa-CCD
_diffrn_measurement_method '\f scans, and \w scans with \k offsets'
_diffrn_radiation_monochromator graphite
_diffrn_radiation_source 'fine-focus sealed X-ray tube'
_diffrn_radiation_type 'Mo K\a'
_diffrn_radiation_wavelength 0.71073
_diffrn_reflns_av_R_equivalents 0.0601
_diffrn_reflns_av_sigmaI/netI 0.0560
_diffrn_reflns_limit_h_max 16
_diffrn_reflns_limit_h_min -17
_diffrn_reflns_limit_k_max 21
_diffrn_reflns_limit_k_min -21
_diffrn_reflns_limit_l_max 20
_diffrn_reflns_limit_l_min -20
_diffrn_reflns_number 32961
_diffrn_reflns_theta_full 25.00
_diffrn_reflns_theta_max 27.48
_diffrn_reflns_theta_min 2.96
_diffrn_standards_decay_% 0
_exptl_absorpt_coefficient_mu 0.323
_exptl_absorpt_correction_T_max 0.9746
_exptl_absorpt_correction_T_min 0.9501
_exptl_absorpt_correction_type multi-scan
_exptl_absorpt_process_details 'DENZO-SMN (Otwinowski & Minor, 1997)'
_exptl_crystal_colour colourless
_exptl_crystal_density_diffrn 1.482
_exptl_crystal_density_method 'not measured'
_exptl_crystal_description block
_exptl_crystal_F_000 1671.3
_exptl_crystal_size_max 0.16
_exptl_crystal_size_mid 0.14
_exptl_crystal_size_min 0.08
_refine_diff_density_max 0.470
_refine_diff_density_min -0.506
_refine_ls_extinction_method none
_refine_ls_goodness_of_fit_ref 1.035
_refine_ls_hydrogen_treatment constr
_refine_ls_matrix_type full
_refine_ls_number_parameters 510
_refine_ls_number_reflns 8251
_refine_ls_number_restraints 0
_refine_ls_restrained_S_all 1.035
_refine_ls_R_factor_all 0.0755
_refine_ls_R_factor_gt 0.0464
_refine_ls_shift/su_max 0.001
_refine_ls_shift/su_mean 0.000
_refine_ls_structure_factor_coef Fsqd
_refine_ls_weighting_details 'w=1/[\s^2^(Fo^2^)+(0.0693P)^2^+0.8270P] where P=(Fo^2^+2Fc^2^)/3'
_refine_ls_weighting_scheme calc
_refine_ls_wR_factor_gt 0.1152
_refine_ls_wR_factor_ref 0.1291
_reflns_number_gt 5880
_reflns_number_total 8251
_reflns_threshold_expression >2\s(I)
_cod_data_source_file na0132.cif
_cod_data_source_block 8
_cod_depositor_comments
;
The following automatic conversions were performed:
'_exptl_absorpt_correction_type' value 'Multi-scan' changed to
'multi-scan' according to
'/home/saulius/struct/CIF-dictionaries/cif_core.dic' dictionary named
'cif_core.dic' version 2.4.1 from 2010-06-29.

Automatic conversion script
Id: cif_fix_enum 1527 2010-12-29 10:47:43Z saulius 

The following automatic conversions were performed:

'_exptl_absorpt_correction_type' value 'Multi-scan' changed to
'multi-scan' according to
/home/saulius/struct/CIF-dictionaries/cif_core.dic dictionary named
'cif_core.dic' version 2.4.1 from 2010-06-29.

Automatic conversion script
Id: cif_fix_values 1715 2011-07-08 13:25:40Z adriana 
;
_cod_original_sg_symbol_H-M P21/c
_cod_database_code 2103276
_cod_database_fobs_code 2103276

loop_
_symmetry_equiv_pos_as_xyz
'x, y, z'
'-x, y+1/2, -z+1/2'
'-x, -y, -z'
'x, -y+1/2, z+1/2'

loop_
_atom_site_label
_atom_site_fract_x
_atom_site_fract_y
_atom_site_fract_z
_atom_site_U_iso_or_equiv
_atom_site_adp_type
_atom_site_calc_flag
_atom_site_refinement_flags
_atom_site_occupancy
_atom_site_disorder_assembly
_atom_site_disorder_group
_atom_site_type_symbol
S1 0.56497(4) 1.07875(3) 0.55872(3) 0.02625(14) Uani d . 1 . . S
N11 0.55669(12) 1.14800(10) 0.63540(11) 0.0242(4) Uani d . 1 . . N
C11 0.53967(14) 1.23220(12) 0.61952(13) 0.0240(5) Uani d . 1 . . C
O11 0.53913(11) 1.26297(9) 0.55175(9) 0.0322(4) Uani d . 1 . . O
C12 0.55073(14) 1.12898(13) 0.72145(13) 0.0248(5) Uani d . 1 . . C
O12 0.56016(11) 1.06212(9) 0.75050(10) 0.0323(4) Uani d . 1 . . O
C13 0.52927(14) 1.20738(12) 0.76250(13) 0.0243(5) Uani d . 1 . . C
C14 0.51381(15) 1.22331(14) 0.84514(14) 0.0301(5) Uani d . 1 . . C
C15 0.49010(16) 1.30300(14) 0.86551(15) 0.0329(5) Uani d . 1 . . C
C16 0.48295(16) 1.36349(14) 0.80512(15) 0.0326(5) Uani d . 1 . . C
C17 0.49912(15) 1.34722(13) 0.72214(15) 0.0292(5) Uani d . 1 . . C
C18 0.52244(14) 1.26758(12) 0.70216(13) 0.0235(4) Uani d . 1 . . C
S2 0.70905(4) 1.06824(3) 0.53908(3) 0.02599(14) Uani d . 1 . . S
N21 0.73548(12) 1.14829(10) 0.47877(11) 0.0239(4) Uani d . 1 . . N
C21 0.76059(14) 1.22620(12) 0.51209(13) 0.0232(4) Uani d . 1 . . C
O21 0.76493(11) 1.24218(9) 0.58506(9) 0.0320(4) Uani d . 1 . . O
C22 0.73409(14) 1.14744(12) 0.39032(13) 0.0222(4) Uani d . 1 . . C
O22 0.71210(11) 1.09026(9) 0.34688(10) 0.0301(4) Uani d . 1 . . O
C23 0.76296(14) 1.23073(12) 0.36626(13) 0.0217(4) Uani d . 1 . . C
C24 0.77293(14) 1.26336(12) 0.28811(13) 0.0248(5) Uani d . 1 . . C
C25 0.79624(16) 1.34537(13) 0.28374(14) 0.0295(5) Uani d . 1 . . C
C26 0.81024(16) 1.39207(13) 0.35550(15) 0.0339(5) Uani d . 1 . . C
C27 0.80128(16) 1.35845(13) 0.43452(15) 0.0305(5) Uani d . 1 . . C
C28 0.77743(14) 1.27734(12) 0.43800(13) 0.0229(4) Uani d . 1 . . C
S3 0.92291(4) 0.56524(3) 0.14182(3) 0.02608(14) Uani d . 1 . . S
N31 0.92976(12) 0.60975(10) 0.04778(10) 0.0232(4) Uani d . 1 . . N
C31 0.96547(14) 0.69004(12) 0.03550(14) 0.0243(5) Uani d . 1 . . C
O31 0.98486(12) 0.73725(9) 0.09097(10) 0.0349(4) Uani d . 1 . . O
C32 0.91710(14) 0.56715(12) -0.02893(13) 0.0214(4) Uani d . 1 . . C
O32 0.89105(10) 0.49746(8) -0.03568(9) 0.0254(3) Uani d . 1 . . O
C33 0.94224(14) 0.62580(12) -0.09418(13) 0.0217(4) Uani d . 1 . . C
C34 0.93855(15) 0.61659(12) -0.17949(13) 0.0250(4) Uani d . 1 . . C
C35 0.96574(15) 0.68249(13) -0.22713(14) 0.0288(5) Uani d . 1 . . C
C36 0.99533(15) 0.75499(13) -0.18917(14) 0.0294(5) Uani d . 1 . . C
C37 0.99837(15) 0.76437(13) -0.10277(15) 0.0289(5) Uani d . 1 . . C
C38 0.97138(14) 0.69848(12) -0.05592(13) 0.0239(4) Uani d . 1 . . C
S4 0.78144(4) 0.57415(3) 0.17005(3) 0.02595(14) Uani d . 1 . . S
N41 0.77117(12) 0.65847(9) 0.22876(10) 0.0216(4) Uani d . 1 . . N
C41 0.74309(14) 0.73648(12) 0.19677(13) 0.0218(4) Uani d . 1 . . C
O41 0.73820(11) 0.75391(9) 0.12413(9) 0.0307(4) Uani d . 1 . . O
C42 0.77341(15) 0.65643(12) 0.31709(13) 0.0229(4) Uani d . 1 . . C
O42 0.79904(12) 0.59894(9) 0.35859(9) 0.0336(4) Uani d . 1 . . O
C43 0.73990(14) 0.73778(11) 0.34261(13) 0.0207(4) Uani d . 1 . . C
C44 0.72588(15) 0.76725(12) 0.42186(13) 0.0241(5) Uani d . 1 . . C
C45 0.69530(15) 0.84712(12) 0.42838(14) 0.0272(5) Uani d . 1 . . C
C46 0.67987(15) 0.89545(12) 0.35765(15) 0.0285(5) Uani d . 1 . . C
C47 0.69307(14) 0.86513(12) 0.27794(14) 0.0259(5) Uani d . 1 . . C
C48 0.72332(14) 0.78526(12) 0.27189(13) 0.0212(4) Uani d . 1 . . C
C51 0.24638(19) 1.02434(15) 0.91112(16) 0.0337(6) Uani d P 0.913(2) A -110 C
C52 0.1637(2) 1.05907(15) 0.94109(15) 0.0357(6) Uani d P 0.913(2) A -110 C
C53 0.0715(2) 1.03501(15) 0.91273(16) 0.0345(6) Uani d P 0.913(2) A -110 C
C54 0.06071(18) 0.97524(14) 0.85275(15) 0.0286(6) Uani d P 0.913(2) A -110 C
C55 0.14274(18) 0.94107(14) 0.82041(16) 0.0302(6) Uani d P 0.913(2) A -110 C
C56 0.23430(19) 0.96483(15) 0.84988(15) 0.0320(6) Uani d P 0.913(2) A -110 C
C57 0.3488(2) 1.0484(2) 0.9428(2) 0.0528(8) Uani d P 0.913(2) A -110 C
C58 0.3795(3) 1.0069(3) 1.0246(2) 0.0740(11) Uani d P 0.913(2) A -110 C
O61 0.3150(10) 0.9561(9) 0.8228(10) 0.020 Uiso d P 0.087(2) A -2 O
H14 0.5190 1.1820 0.8864 0.036 Uiso calc R 1 . . H
H15 0.4786 1.3161 0.9218 0.039 Uiso calc R 1 . . H
H16 0.4666 1.4171 0.8210 0.039 Uiso calc R 1 . . H
H17 0.4945 1.3885 0.6808 0.035 Uiso calc R 1 . . H
H24 0.7642 1.2312 0.2392 0.030 Uiso calc R 1 . . H
H25 0.8027 1.3699 0.2307 0.035 Uiso calc R 1 . . H
H26 0.8262 1.4479 0.3506 0.041 Uiso calc R 1 . . H
H27 0.8112 1.3900 0.4838 0.037 Uiso calc R 1 . . H
H34 0.9182 0.5670 -0.2050 0.030 Uiso calc R 1 . . H
H35 0.9641 0.6780 -0.2862 0.035 Uiso calc R 1 . . H
H36 1.0139 0.7991 -0.2230 0.035 Uiso calc R 1 . . H
H37 1.0182 0.8140 -0.0771 0.035 Uiso calc R 1 . . H
H44 0.7368 0.7341 0.4699 0.029 Uiso calc R 1 . . H
H45 0.6847 0.8692 0.4819 0.033 Uiso calc R 1 . . H
H46 0.6599 0.9502 0.3639 0.034 Uiso calc R 1 . . H
H47 0.6818 0.8979 0.2297 0.031 Uiso calc R 1 . . H
H52 0.1704 1.1005 0.9822 0.043 Uiso calc PR 0.913(2) A -110 H
H53 0.0157 1.0596 0.9345 0.041 Uiso calc PR 0.913(2) A -110 H
H54 -0.0024 0.9577 0.8338 0.034 Uiso calc PR 0.913(2) A -110 H
H55 0.1359 0.9012 0.7778 0.036 Uiso calc PR 0.913(2) A -110 H
H56 0.2900 0.9402 0.8281 0.038 Uiso calc PR 0.913(2) A -110 H
H57A 0.3954 1.0339 0.9001 0.063 Uiso calc PR 0.913(2) A -110 H
H57B 0.3515 1.1079 0.9507 0.063 Uiso calc PR 0.913(2) A -110 H
H58A 0.3329 1.0201 1.0667 0.111 Uiso calc PR 0.913(2) A -110 H
H58B 0.4444 1.0259 1.0436 0.111 Uiso calc PR 0.913(2) A -110 H
H58C 0.3810 0.9481 1.0163 0.111 Uiso calc PR 0.913(2) A -110 H
H61A 0.3208 0.9160 0.7911 0.030 Uiso d PR 0.087(2) A -2 H
H61B 0.2762 0.9491 0.8611 0.030 Uiso d PR 0.087(2) A -2 H

loop_
_atom_site_aniso_label
_atom_site_aniso_U_11
_atom_site_aniso_U_22
_atom_site_aniso_U_33
_atom_site_aniso_U_12
_atom_site_aniso_U_13
_atom_site_aniso_U_23
S1 0.0304(3) 0.0249(3) 0.0240(3) -0.0028(2) 0.0067(2) -0.0018(2)
N11 0.0252(9) 0.0244(8) 0.0236(9) -0.0008(7) 0.0052(7) 0.0008(7)
C11 0.0203(11) 0.0254(10) 0.0265(12) -0.0004(8) 0.0038(9) 0.0020(9)
O11 0.0406(9) 0.0313(8) 0.0251(9) -0.0003(7) 0.0052(7) 0.0057(7)
C12 0.0199(10) 0.0312(11) 0.0235(11) -0.0030(8) 0.0036(8) 0.0009(9)
O12 0.0380(9) 0.0286(8) 0.0303(9) -0.0004(6) 0.0031(7) 0.0043(7)
C13 0.0197(10) 0.0288(11) 0.0247(11) -0.0019(8) 0.0030(8) -0.0005(9)
C14 0.0250(11) 0.0394(12) 0.0259(12) -0.0050(9) 0.0027(9) -0.0018(10)
C15 0.0295(12) 0.0422(13) 0.0272(12) -0.0037(10) 0.0038(10) -0.0100(11)
C16 0.0287(12) 0.0316(11) 0.0377(14) -0.0028(9) 0.0035(10) -0.0119(11)
C17 0.0261(11) 0.0273(11) 0.0341(13) -0.0023(9) 0.0014(10) -0.0033(10)
C18 0.0187(10) 0.0282(11) 0.0235(11) -0.0029(8) 0.0024(8) -0.0014(9)
S2 0.0318(3) 0.0220(3) 0.0250(3) 0.0050(2) 0.0094(2) 0.0060(2)
N21 0.0297(10) 0.0202(8) 0.0224(9) 0.0010(7) 0.0074(8) 0.0020(7)
C21 0.0218(10) 0.0266(10) 0.0215(11) 0.0022(8) 0.0018(8) -0.0015(9)
O21 0.0382(9) 0.0357(8) 0.0224(8) -0.0023(7) 0.0044(7) -0.0045(7)
C22 0.0215(10) 0.0230(10) 0.0226(11) 0.0041(8) 0.0056(8) -0.0005(9)
O22 0.0404(9) 0.0232(7) 0.0270(8) -0.0011(6) 0.0061(7) -0.0045(7)
C23 0.0182(10) 0.0230(10) 0.0244(11) 0.0033(8) 0.0047(8) 0.0000(9)
C24 0.0219(11) 0.0278(10) 0.0250(11) 0.0025(8) 0.0054(9) 0.0008(9)
C25 0.0277(12) 0.0304(11) 0.0311(12) 0.0041(9) 0.0082(10) 0.0108(10)
C26 0.0353(13) 0.0229(10) 0.0442(15) -0.0020(9) 0.0098(11) 0.0051(10)
C27 0.0329(12) 0.0244(10) 0.0346(13) -0.0014(9) 0.0068(10) -0.0039(10)
C28 0.0231(11) 0.0230(10) 0.0230(11) 0.0026(8) 0.0048(8) -0.0003(9)
S3 0.0324(3) 0.0263(3) 0.0200(3) 0.0073(2) 0.0053(2) 0.0010(2)
N31 0.0278(9) 0.0226(8) 0.0195(9) 0.0025(7) 0.0050(7) -0.0017(7)
C31 0.0233(11) 0.0224(10) 0.0276(12) 0.0013(8) 0.0054(9) -0.0028(9)
O31 0.0423(10) 0.0324(8) 0.0302(9) -0.0053(7) 0.0056(7) -0.0110(7)
C32 0.0175(10) 0.0245(10) 0.0226(11) 0.0061(8) 0.0040(8) -0.0030(9)
O32 0.0270(8) 0.0216(7) 0.0281(8) -0.0001(6) 0.0051(6) -0.0014(6)
C33 0.0186(10) 0.0229(10) 0.0240(11) 0.0031(8) 0.0046(8) 0.0005(9)
C34 0.0246(11) 0.0252(10) 0.0257(11) 0.0034(8) 0.0047(9) -0.0008(9)
C35 0.0257(11) 0.0374(12) 0.0237(11) 0.0072(9) 0.0062(9) 0.0051(10)
C36 0.0245(11) 0.0313(11) 0.0331(13) 0.0010(9) 0.0081(9) 0.0100(10)
C37 0.0242(11) 0.0242(10) 0.0386(13) -0.0008(8) 0.0041(10) 0.0013(10)
C38 0.0200(10) 0.0248(10) 0.0272(12) 0.0020(8) 0.0050(9) -0.0008(9)
S4 0.0328(3) 0.0233(3) 0.0225(3) -0.0035(2) 0.0087(2) -0.0057(2)
N41 0.0280(9) 0.0189(8) 0.0184(9) 0.0001(7) 0.0051(7) -0.0011(7)
C41 0.0201(10) 0.0235(10) 0.0220(11) -0.0028(8) 0.0037(8) 0.0016(9)
O41 0.0386(9) 0.0337(8) 0.0202(8) -0.0005(7) 0.0053(7) 0.0048(7)
C42 0.0251(11) 0.0230(10) 0.0210(11) -0.0016(8) 0.0040(8) -0.0008(9)
O42 0.0530(10) 0.0237(8) 0.0243(9) 0.0049(7) 0.0043(7) 0.0039(7)
C43 0.0188(10) 0.0212(9) 0.0221(11) -0.0012(7) 0.0025(8) -0.0010(8)
C44 0.0250(11) 0.0270(10) 0.0206(11) -0.0007(8) 0.0034(9) -0.0009(9)
C45 0.0242(11) 0.0301(11) 0.0277(12) -0.0022(9) 0.0054(9) -0.0089(10)
C46 0.0248(11) 0.0208(10) 0.0404(14) -0.0008(8) 0.0066(10) -0.0049(10)
C47 0.0225(11) 0.0228(10) 0.0325(12) -0.0004(8) 0.0034(9) 0.0041(9)
C48 0.0178(10) 0.0227(9) 0.0233(11) -0.0024(8) 0.0031(8) -0.0008(9)
C51 0.0429(15) 0.0324(13) 0.0254(13) -0.0100(11) -0.0027(11) 0.0098(11)
C52 0.0615(18) 0.0265(12) 0.0188(13) -0.0032(12) 0.0001(12) -0.0038(10)
C53 0.0450(16) 0.0322(13) 0.0268(14) 0.0074(11) 0.0074(12) 0.0021(11)
C54 0.0349(14) 0.0264(12) 0.0247(13) -0.0018(10) 0.0026(10) 0.0037(10)
C55 0.0407(15) 0.0218(11) 0.0286(14) -0.0038(10) 0.0077(11) -0.0033(10)
C56 0.0392(15) 0.0287(12) 0.0290(14) -0.0040(10) 0.0109(11) 0.0029(11)
C57 0.0534(19) 0.0547(18) 0.050(2) -0.0076(15) -0.0007(15) 0.0073(15)
C58 0.057(2) 0.112(3) 0.052(2) -0.009(2) -0.0042(17) 0.007(2)

loop_
_atom_type_symbol
_atom_type_description
_atom_type_scat_dispersion_real
_atom_type_scat_dispersion_imag
_atom_type_scat_source
C C 0.0033 0.0016 'International Tables Vol C Tables 4.2.6.8 and 6.1.1.4'
H H 0.0000 0.0000 'International Tables Vol C Tables 4.2.6.8 and 6.1.1.4'
N N 0.0061 0.0033 'International Tables Vol C Tables 4.2.6.8 and 6.1.1.4'
O O 0.0106 0.0060 'International Tables Vol C Tables 4.2.6.8 and 6.1.1.4'
S S 0.1246 0.1234 'International Tables Vol C Tables 4.2.6.8 and 6.1.1.4'

loop_
_geom_angle_atom_site_label_1
_geom_angle_atom_site_label_2
_geom_angle_atom_site_label_3
_geom_angle
_geom_angle_publ_flag
N11 S1 S2 105.91(6) no
C12 N11 C11 111.7(2) no
C12 N11 S1 124.6(2) no
C11 N11 S1 123.0(2) no
O11 C11 N11 124.5(2) no
O11 C11 C18 130.7(2) no
N11 C11 C18 104.8(2) no
O12 C12 N11 124.7(2) no
O12 C12 C13 130.2(2) no
N11 C12 C13 105.1(2) no
C14 C13 C18 121.8(2) no
C14 C13 C12 129.4(2) no
C18 C13 C12 108.7(2) no
C13 C14 C15 117.0(2) no
C13 C14 H14 121.5 no
C15 C14 H14 121.5 no
C16 C15 C14 121.4(2) no
C16 C15 H15 119.3 no
C14 C15 H15 119.3 no
C17 C16 C15 121.4(2) no
C17 C16 H16 119.3 no
C15 C16 H16 119.3 no
C16 C17 C18 117.0(2) no
C16 C17 H17 121.5 no
C18 C17 H17 121.5 no
C13 C18 C17 121.5(2) no
C13 C18 C11 109.6(2) no
C17 C18 C11 128.9(2) no
N21 S2 S1 105.26(6) no
C22 N21 C21 112.0(2) no
C22 N21 S2 125.0(2) no
C21 N21 S2 123.0(2) no
O21 C21 N21 124.3(2) no
O21 C21 C28 130.9(2) no
N21 C21 C28 104.8(2) no
O22 C22 N21 125.3(2) no
O22 C22 C23 129.6(2) no
N21 C22 C23 105.1(2) no
C24 C23 C28 121.4(2) no
C24 C23 C22 129.6(2) no
C28 C23 C22 109.0(2) no
C23 C24 C25 117.3(2) no
C23 C24 H24 121.3 no
C25 C24 H24 121.3 no
C26 C25 C24 121.2(2) no
C26 C25 H25 119.4 no
C24 C25 H25 119.4 no
C25 C26 C27 121.2(2) no
C25 C26 H26 119.4 no
C27 C26 H26 119.4 no
C28 C27 C26 117.0(2) no
C28 C27 H27 121.5 no
C26 C27 H27 121.5 no
C27 C28 C23 121.8(2) no
C27 C28 C21 129.1(2) no
C23 C28 C21 109.1(2) no
N31 S3 S4 105.50(6) no
C32 N31 C31 111.5(2) no
C32 N31 S3 123.4(2) no
C31 N31 S3 124.2(2) no
O31 C31 N31 124.2(2) no
O31 C31 C38 130.7(2) no
N31 C31 C38 105.1(2) no
O32 C32 N31 124.8(2) no
O32 C32 C33 129.7(2) no
N31 C32 C33 105.5(2) no
C34 C33 C38 121.8(2) no
C34 C33 C32 129.3(2) no
C38 C33 C32 108.8(2) no
C33 C34 C35 117.6(2) no
C33 C34 H34 121.2 no
C35 C34 H34 121.2 no
C34 C35 C36 120.7(2) no
C34 C35 H35 119.6 no
C36 C35 H35 119.6 no
C35 C36 C37 121.6(2) no
C35 C36 H36 119.2 no
C37 C36 H36 119.2 no
C38 C37 C36 117.3(2) no
C38 C37 H37 121.4 no
C36 C37 H37 121.4 no
C37 C38 C33 121.0(2) no
C37 C38 C31 130.0(2) no
C33 C38 C31 109.0(2) no
N41 S4 S3 107.05(6) no
C42 N41 C41 111.8(2) no
C42 N41 S4 122.7(2) no
C41 N41 S4 124.7(2) no
O41 C41 N41 124.4(2) no
O41 C41 C48 130.9(2) no
N41 C41 C48 104.7(2) no
O42 C42 N41 124.4(2) no
O42 C42 C43 130.4(2) no
N41 C42 C43 105.3(2) no
C44 C43 C48 121.9(2) no
C44 C43 C42 129.2(2) no
C48 C43 C42 109.0(2) no
C43 C44 C45 117.4(2) no
C43 C44 H44 121.3 no
C45 C44 H44 121.3 no
C44 C45 C46 121.0(2) no
C44 C45 H45 119.5 no
C46 C45 H45 119.5 no
C47 C46 C45 121.4(2) no
C47 C46 H46 119.3 no
C45 C46 H46 119.3 no
C48 C47 C46 117.3(2) no
C48 C47 H47 121.3 no
C46 C47 H47 121.3 no
C47 C48 C43 121.1(2) no
C47 C48 C41 129.7(2) no
C43 C48 C41 109.2(2) no
C52 C51 C56 117.8(2) no
C52 C51 C57 122.7(3) no
C56 C51 C57 119.5(3) no
C51 C52 C53 121.6(2) no
C51 C52 H52 119.2 no
C53 C52 H52 119.2 no
C54 C53 C52 119.8(2) no
C54 C53 H53 120.1 no
C52 C53 H53 120.1 no
C53 C54 C55 119.4(2) no
C53 C54 H54 120.3 no
C55 C54 H54 120.3 no
C56 C55 C54 120.2(2) no
C56 C55 H55 119.9 no
C54 C55 H55 119.9 no
C55 C56 C51 121.0(2) no
C55 C56 H56 119.5 no
C51 C56 H56 119.5 no
C58 C57 C51 112.4(3) no
C58 C57 H57A 109.1 no
C51 C57 H57A 109.1 no
C58 C57 H57B 109.1 no
C51 C57 H57B 109.1 no
H57A C57 H57B 107.9 no
H61A O61 H61B 114.8 no

loop_
_geom_bond_atom_site_label_1
_geom_bond_atom_site_label_2
_geom_bond_distance
_geom_bond_publ_flag
S1 N11 1.687(2) no
S1 S2 2.0308(7) no
N11 C12 1.422(3) no
N11 C11 1.429(3) no
C11 O11 1.200(2) no
C11 C18 1.479(3) no
C12 O12 1.202(2) no
C12 C13 1.488(3) no
C13 C14 1.379(3) no
C13 C18 1.386(3) no
C14 C15 1.397(3) no
C14 H14 0.9500 no
C15 C16 1.391(3) no
C15 H15 0.9500 no
C16 C17 1.387(3) no
C16 H16 0.9500 no
C17 C18 1.393(3) no
C17 H17 0.9500 no
S2 N21 1.688(2) no
N21 C22 1.418(3) no
N21 C21 1.427(3) no
C21 O21 1.199(2) no
C21 C28 1.485(3) no
C22 O22 1.202(2) no
C22 C23 1.487(3) no
C23 C24 1.378(3) no
C23 C28 1.390(3) no
C24 C25 1.393(3) no
C24 H24 0.9500 no
C25 C26 1.390(3) no
C25 H25 0.9500 no
C26 C27 1.395(3) no
C26 H26 0.9500 no
C27 C28 1.379(3) no
C27 H27 0.9500 no
S3 N31 1.685(2) no
S3 S4 2.0266(7) no
N31 C32 1.420(3) no
N31 C31 1.429(3) no
C31 O31 1.202(3) no
C31 C38 1.480(3) no
C32 O32 1.207(2) no
C32 C33 1.479(3) no
C33 C34 1.376(3) no
C33 C38 1.396(3) no
C34 C35 1.391(3) no
C34 H34 0.9500 no
C35 C36 1.393(3) no
C35 H35 0.9500 no
C36 C37 1.394(3) no
C36 H36 0.9500 no
C37 C38 1.383(3) no
C37 H37 0.9500 no
S4 N41 1.690(2) no
N41 C42 1.416(3) no
N41 C41 1.431(3) no
C41 O41 1.199(2) no
C41 C48 1.486(3) no
C42 O42 1.201(2) no
C42 C43 1.483(3) no
C43 C44 1.384(3) no
C43 C48 1.388(3) no
C44 C45 1.389(3) no
C44 H44 0.9500 no
C45 C46 1.394(3) no
C45 H45 0.9500 no
C46 C47 1.394(3) no
C46 H46 0.9500 no
C47 C48 1.386(3) no
C47 H47 0.9500 no
C51 C52 1.382(4) no
C51 C56 1.393(4) no
C51 C57 1.526(4) no
C52 C53 1.384(4) no
C52 H52 0.9500 no
C53 C54 1.380(3) no
C53 H53 0.9500 no
C54 C55 1.386(3) no
C54 H54 0.9500 no
C55 C56 1.380(4) no
C55 H55 0.9500 no
C56 H56 0.9500 no
C57 C58 1.521(5) no
C57 H57A 0.9900 no
C57 H57B 0.9900 no
C58 H58A 0.9800 no
C58 H58B 0.9800 no
C58 H58C 0.9800 no
O61 H61A 0.8402 no
O61 H61B 0.8425 no

loop_
_geom_hbond_atom_site_label_D
_geom_hbond_atom_site_label_H
_geom_hbond_atom_site_label_A
_geom_hbond_site_symmetry_A
_geom_hbond_distance_DH
_geom_hbond_distance_HA
_geom_hbond_distance_DA
_geom_hbond_angle_DHA
_geom_hbond_publ_flag
C35 H35 O31 4_564 0.95 2.45 3.230(3) 140 y
C44 H44 O41 4_565 0.95 2.48 3.258(2) 139 y
C46 H46 O22 . 0.95 2.44 3.249(2) 143 y

loop_
_geom_torsion_atom_site_label_1
_geom_torsion_atom_site_label_2
_geom_torsion_atom_site_label_3
_geom_torsion_atom_site_label_4
_geom_torsion
_geom_torsion_publ_flag
S2 S1 N11 C12 -95.9(2) no
S2 S1 N11 C11 94.2(2) no
C12 N11 C11 O11 -178.7(2) no
S1 N11 C11 O11 -7.6(3) no
C12 N11 C11 C18 0.3(2) no
S1 N11 C11 C18 171.4(2) no
C11 N11 C12 O12 178.4(2) no
S1 N11 C12 O12 7.4(3) no
C11 N11 C12 C13 -0.5(2) no
S1 N11 C12 C13 -171.5(2) no
O12 C12 C13 C14 -0.6(4) no
N11 C12 C13 C14 178.2(2) no
O12 C12 C13 C18 -178.2(2) no
N11 C12 C13 C18 0.6(2) no
C18 C13 C14 C15 0.5(3) no
C12 C13 C14 C15 -176.9(2) no
C13 C14 C15 C16 -0.3(3) no
C14 C15 C16 C17 0.0(3) no
C15 C16 C17 C18 0.2(3) no
C14 C13 C18 C17 -0.3(3) no
C12 C13 C18 C17 177.5(2) no
C14 C13 C18 C11 -178.3(2) no
C12 C13 C18 C11 -0.4(2) no
C16 C17 C18 C13 -0.1(3) no
C16 C17 C18 C11 177.5(2) no
O11 C11 C18 C13 179.0(2) no
N11 C11 C18 C13 0.1(2) no
O11 C11 C18 C17 1.2(4) no
N11 C11 C18 C17 -177.7(2) no
N11 S1 S2 N21 -80.14(9) no
S1 S2 N21 C22 -93.1(2) no
S1 S2 N21 C21 85.8(2) no
C22 N21 C21 O21 178.7(2) no
S2 N21 C21 O21 -0.3(3) no
C22 N21 C21 C28 -0.8(2) no
S2 N21 C21 C28 -179.9(2) no
C21 N21 C22 O22 -177.4(2) no
S2 N21 C22 O22 1.6(3) no
C21 N21 C22 C23 1.5(2) no
S2 N21 C22 C23 -179.5(2) no
O22 C22 C23 C24 -0.8(4) no
N21 C22 C23 C24 -179.7(2) no
O22 C22 C23 C28 177.3(2) no
N21 C22 C23 C28 -1.6(2) no
C28 C23 C24 C25 -1.2(3) no
C22 C23 C24 C25 176.7(2) no
C23 C24 C25 C26 0.9(3) no
C24 C25 C26 C27 -0.1(3) no
C25 C26 C27 C28 -0.4(3) no
C26 C27 C28 C23 0.1(3) no
C26 C27 C28 C21 -178.2(2) no
C24 C23 C28 C27 0.8(3) no
C22 C23 C28 C27 -177.5(2) no
C24 C23 C28 C21 179.4(2) no
C22 C23 C28 C21 1.1(2) no
O21 C21 C28 C27 -1.3(4) no
N21 C21 C28 C27 178.3(2) no
O21 C21 C28 C23 -179.7(2) no
N21 C21 C28 C23 -0.2(2) no
S4 S3 N31 C32 -90.4(2) no
S4 S3 N31 C31 101.2(2) no
C32 N31 C31 O31 -177.7(2) no
S3 N31 C31 O31 -8.1(3) no
C32 N31 C31 C38 2.4(2) no
S3 N31 C31 C38 172.0(2) no
C31 N31 C32 O32 177.3(2) no
S3 N31 C32 O32 7.6(3) no
C31 N31 C32 C33 -2.7(2) no
S3 N31 C32 C33 -172.4(2) no
O32 C32 C33 C34 2.9(4) no
N31 C32 C33 C34 -177.2(2) no
O32 C32 C33 C38 -178.1(2) no
N31 C32 C33 C38 1.9(2) no
C38 C33 C34 C35 0.5(3) no
C32 C33 C34 C35 179.4(2) no
C33 C34 C35 C36 -0.1(3) no
C34 C35 C36 C37 -0.3(3) no
C35 C36 C37 C38 0.4(3) no
C36 C37 C38 C33 -0.1(3) no
C36 C37 C38 C31 -178.9(2) no
C34 C33 C38 C37 -0.4(3) no
C32 C33 C38 C37 -179.5(2) no
C34 C33 C38 C31 178.7(2) no
C32 C33 C38 C31 -0.5(2) no
O31 C31 C38 C37 -2.1(4) no
N31 C31 C38 C37 177.8(2) no
O31 C31 C38 C33 179.0(2) no
N31 C31 C38 C33 -1.1(2) no
N31 S3 S4 N41 -94.51(9) no
S3 S4 N41 C42 -96.6(2) no
S3 S4 N41 C41 94.6(2) no
C42 N41 C41 O41 178.1(2) no
S4 N41 C41 O41 -12.0(3) no
C42 N41 C41 C48 -2.0(2) no
S4 N41 C41 C48 167.9(2) no
C41 N41 C42 O42 -176.5(2) no
S4 N41 C42 O42 13.4(3) no
C41 N41 C42 C43 2.8(2) no
S4 N41 C42 C43 -167.4(2) no
O42 C42 C43 C44 -2.9(4) no
N41 C42 C43 C44 177.9(2) no
O42 C42 C43 C48 176.7(2) no
N41 C42 C43 C48 -2.5(2) no
C48 C43 C44 C45 -0.7(3) no
C42 C43 C44 C45 178.9(2) no
C43 C44 C45 C46 -0.3(3) no
C44 C45 C46 C47 1.0(3) no
C45 C46 C47 C48 -0.8(3) no
C46 C47 C48 C43 -0.2(3) no
C46 C47 C48 C41 179.8(2) no
C44 C43 C48 C47 0.9(3) no
C42 C43 C48 C47 -178.8(2) no
C44 C43 C48 C41 -179.1(2) no
C42 C43 C48 C41 1.3(2) no
O41 C41 C48 C47 0.3(4) no
N41 C41 C48 C47 -179.6(2) no
O41 C41 C48 C43 -179.7(2) no
N41 C41 C48 C43 0.4(2) no
C56 C51 C52 C53 1.1(4) no
C57 C51 C52 C53 -178.6(2) no
C51 C52 C53 C54 -0.3(4) no
C52 C53 C54 C55 -1.2(4) no
C53 C54 C55 C56 2.0(4) no
C54 C55 C56 C51 -1.3(4) no
C52 C51 C56 C55 -0.3(4) no
C57 C51 C56 C55 179.4(2) no
C52 C51 C57 C58 80.9(4) no
C56 C51 C57 C58 -98.8(3) no
